data_1517256
loop_
_publ_author_name
'Seo, Daniel M.'
'Boyle, Paul D.'
'Allen, Joshua L.'
'Han, Sang-Don'
'J\'onsson, Erlendur'
'Johansson, Patrik'
'Henderson, Wesley A.'

_publ_section_title
;
 Solvate Structures and Computational/Spectroscopic Characterization of
 LiBF4Electrolytes
;
_journal_issue 32
_journal_name_full 'The Journal of Physical Chemistry C'
_journal_page_first 18377
_journal_paper_doi 10.1021/jp5046782
_journal_volume 118
_journal_year 2014
_chemical_formula_sum 'C4 H6 B F4 Li N2'
_chemical_formula_weight 175.86
_chemical_name_systematic (AN)2:LiBF4
_space_group_IT_number 14
_symmetry_cell_setting monoclinic
_symmetry_space_group_name_Hall '-P 2ybc'
_symmetry_space_group_name_H-M 'P 1 21/c 1'
_atom_sites_solution_hydrogens geom
_atom_sites_solution_primary direct
_atom_sites_solution_secondary difmap
_audit_creation_method SHELXL-97
_cell_angle_alpha 90.00
_cell_angle_beta 119.764(11)
_cell_angle_gamma 90.00
_cell_formula_units_Z 4
_cell_length_a 8.257(4)
_cell_length_b 7.980(3)
_cell_length_c 15.947(7)
_cell_measurement_reflns_used 7472
_cell_measurement_temperature 268
_cell_measurement_theta_max 22.47
_cell_measurement_theta_min 2.84
_cell_volume 912.1(7)
_computing_cell_refinement SAINT
_computing_data_collection Apex2
_computing_data_reduction SAINT
_computing_molecular_graphics NRCVAX
_computing_publication_material cif2tables.py
_computing_structure_refinement XL
_computing_structure_solution SIR92
_diffrn_ambient_temperature 268
_diffrn_measured_fraction_theta_full 1.000
_diffrn_measured_fraction_theta_max 1.000
_diffrn_measurement_device_type 'Bruker-Nonius Kappa Axis X8 Apex2'
_diffrn_measurement_method 'omega and phi scans'
_diffrn_radiation_monochromator graphite
_diffrn_radiation_source 'fine-focus sealed tube'
_diffrn_radiation_type MoK\a
_diffrn_radiation_wavelength 0.71073
_diffrn_reflns_av_R_equivalents 0.0269
_diffrn_reflns_av_sigmaI/netI 0.0101
_diffrn_reflns_limit_h_max 9
_diffrn_reflns_limit_h_min -9
_diffrn_reflns_limit_k_max 8
_diffrn_reflns_limit_k_min -8
_diffrn_reflns_limit_l_max 17
_diffrn_reflns_limit_l_min -17
_diffrn_reflns_number 19029
_diffrn_reflns_theta_full 23.29
_diffrn_reflns_theta_max 23.29
_diffrn_reflns_theta_min 2.84
_exptl_absorpt_coefficient_mu 0.133
_exptl_absorpt_correction_T_max 0.9662
_exptl_absorpt_correction_T_min 0.9615
_exptl_absorpt_correction_type multi-scan
_exptl_absorpt_process_details SADABS
_exptl_crystal_colour colourless
_exptl_crystal_density_diffrn 1.280
_exptl_crystal_density_method 'not measured'
_exptl_crystal_description prism
_exptl_crystal_F_000 352
_exptl_crystal_size_max 0.30
_exptl_crystal_size_mid 0.28
_exptl_crystal_size_min 0.26
_refine_diff_density_max 0.511
_refine_diff_density_min -0.419
_refine_diff_density_rms 0.058
_refine_ls_extinction_method none
_refine_ls_goodness_of_fit_ref 1.070
_refine_ls_hydrogen_treatment constr
_refine_ls_matrix_type full
_refine_ls_number_parameters 111
_refine_ls_number_reflns 1313
_refine_ls_number_restraints 0
_refine_ls_restrained_S_all 1.070
_refine_ls_R_factor_all 0.1102
_refine_ls_R_factor_gt 0.0928
_refine_ls_shift/su_max 0.000
_refine_ls_shift/su_mean 0.000
_refine_ls_structure_factor_coef Fsqd
_refine_ls_weighting_details 'calc w=1/[\s^2^(Fo^2^)+(0.1686P)^2^+0.7479P] where P=(Fo^2^+2Fc^2^)/3'
_refine_ls_weighting_scheme calc
_refine_ls_wR_factor_gt 0.2788
_refine_ls_wR_factor_ref 0.3028
_reflns_number_gt 1009
_reflns_number_total 1313
_reflns_threshold_expression >2sigma(I)
_cod_data_source_file jp5046782_si_002.cif
_cod_data_source_block (AN)2:LiBF4
_cod_depositor_comments 'Adding full bibliography for 1517256--1517264.cif.'
_cod_original_cell_volume 912.2(6)
_cod_original_sg_symbol_H-M 'P 21/c'
_cod_database_code 1517256

loop_
_symmetry_equiv_pos_as_xyz
'x, y, z'
'-x, y+1/2, -z+1/2'
'-x, -y, -z'
'x, -y-1/2, z-1/2'

loop_
_atom_site_label
_atom_site_type_symbol
_atom_site_fract_x
_atom_site_fract_y
_atom_site_fract_z
_atom_site_U_iso_or_equiv
_atom_site_adp_type
_atom_site_occupancy
_atom_site_symmetry_multiplicity
_atom_site_calc_flag
_atom_site_refinement_flags
Li1 Li -0.3046(9) 0.6576(9) -0.1214(5) 0.0728(18) Uani 1 1 d .
B1 B -0.3383(7) 0.3713(7) -0.2519(4) 0.0751(14) Uani 1 1 d .
F1 F -0.3386(6) 0.4509(5) -0.1778(3) 0.1505(17) Uani 1 1 d .
F2 F -0.5078(5) 0.3018(6) -0.3057(3) 0.1490(17) Uani 1 1 d .
F3 F -0.2038(7) 0.2557(6) -0.2122(5) 0.192(2) Uani 1 1 d .
F4 F -0.3019(8) 0.4788(8) -0.3040(4) 0.193(2) Uani 1 1 d .
N1 N -0.2994(6) 0.6195(6) 0.0056(3) 0.0926(13) Uani 1 1 d .
C1 C -0.2576(6) 0.6105(5) 0.0842(3) 0.0733(12) Uani 1 1 d .
C2 C -0.2049(8) 0.6003(8) 0.1846(4) 0.1055(18) Uani 1 1 d .
H2A H -0.2949 0.6588 0.1951 0.158 Uiso 1 1 calc R
H2B H -0.0843 0.6503 0.2231 0.158 Uiso 1 1 calc R
H2C H -0.2003 0.4849 0.2027 0.158 Uiso 1 1 calc R
N2 N -0.0551(6) 0.7648(6) -0.0800(3) 0.0890(13) Uani 1 1 d .
C3 C 0.0909(7) 0.8145(6) -0.0425(3) 0.0767(12) Uani 1 1 d .
C4 C 0.2810(7) 0.8776(8) 0.0073(4) 0.1100(19) Uani 1 1 d .
H4A H 0.2978 0.9552 -0.0337 0.165 Uiso 1 1 calc R
H4B H 0.3665 0.7859 0.0230 0.165 Uiso 1 1 calc R
H4C H 0.3043 0.9334 0.0656 0.165 Uiso 1 1 calc R

loop_
_atom_site_aniso_label
_atom_site_aniso_U_11
_atom_site_aniso_U_22
_atom_site_aniso_U_33
_atom_site_aniso_U_23
_atom_site_aniso_U_13
_atom_site_aniso_U_12
Li1 0.071(4) 0.080(4) 0.064(4) 0.002(3) 0.032(3) 0.002(3)
B1 0.070(3) 0.081(3) 0.075(3) -0.014(2) 0.036(3) -0.006(2)
F1 0.164(4) 0.147(3) 0.144(3) -0.074(2) 0.080(3) -0.026(3)
F2 0.109(3) 0.159(3) 0.136(3) -0.047(2) 0.029(2) -0.057(2)
F3 0.125(3) 0.144(3) 0.266(6) -0.026(4) 0.067(4) 0.031(3)
F4 0.193(5) 0.246(6) 0.164(4) 0.039(4) 0.108(4) -0.043(4)
N1 0.091(3) 0.115(3) 0.076(3) 0.004(2) 0.044(2) 0.000(2)
C1 0.071(3) 0.079(3) 0.077(3) 0.005(2) 0.043(2) 0.000(2)
C2 0.109(4) 0.133(4) 0.081(3) 0.012(3) 0.052(3) -0.006(3)
N2 0.076(3) 0.107(3) 0.076(2) -0.005(2) 0.032(2) -0.015(2)
C3 0.079(3) 0.080(3) 0.074(3) -0.002(2) 0.040(2) -0.002(2)
C4 0.082(3) 0.119(4) 0.124(4) -0.015(3) 0.048(3) -0.021(3)

loop_
_atom_type_symbol
_atom_type_description
_atom_type_scat_dispersion_real
_atom_type_scat_dispersion_imag
_atom_type_scat_source
C C 0.0033 0.0016 'International Tables Vol C Tables 4.2.6.8 and 6.1.1.4'
H H 0.0000 0.0000 'International Tables Vol C Tables 4.2.6.8 and 6.1.1.4'
B B 0.0013 0.0007 'International Tables Vol C Tables 4.2.6.8 and 6.1.1.4'
F F 0.0171 0.0103 'International Tables Vol C Tables 4.2.6.8 and 6.1.1.4'
Li Li -0.0003 0.0001 'International Tables Vol C Tables 4.2.6.8 and 6.1.1.4'
N N 0.0061 0.0033 'International Tables Vol C Tables 4.2.6.8 and 6.1.1.4'

loop_
_geom_angle_atom_site_label_1
_geom_angle_atom_site_label_2
_geom_angle_atom_site_label_3
_geom_angle
_geom_angle_site_symmetry_1
_geom_angle_site_symmetry_3
F2 Li1 F1 112.5(4) 2_454 .
F2 Li1 N2 110.4(4) 2_454 .
F1 Li1 N2 115.2(4) . .
F2 Li1 N1 108.9(4) 2_454 .
F1 Li1 N1 106.1(4) . .
N2 Li1 N1 103.0(3) . .
F4 B1 F3 110.4(5) . .
F4 B1 F1 110.2(5) . .
F3 B1 F1 105.9(5) . .
F4 B1 F2 110.7(5) . .
F3 B1 F2 112.0(5) . .
F1 B1 F2 107.4(4) . .
B1 F1 Li1 142.3(5) . .
B1 F2 Li1 163.2(4) . 2_444
C1 N1 Li1 164.8(4) . .
N1 C1 C2 179.5(6) . .
C1 C2 H2A 109.5 . .
C1 C2 H2B 109.5 . .
H2A C2 H2B 109.5 . .
C1 C2 H2C 109.5 . .
H2A C2 H2C 109.5 . .
H2B C2 H2C 109.5 . .
C3 N2 Li1 168.6(4) . .
N2 C3 C4 179.2(6) . .
C3 C4 H4A 109.5 . .
C3 C4 H4B 109.5 . .
H4A C4 H4B 109.5 . .
C3 C4 H4C 109.5 . .
H4A C4 H4C 109.5 . .
H4B C4 H4C 109.5 . .

loop_
_geom_bond_atom_site_label_1
_geom_bond_atom_site_label_2
_geom_bond_distance
_geom_bond_site_symmetry_2
Li1 F1 1.832(8) .
Li1 F2 1.814(7) 2_454
Li1 N2 2.015(8) .
Li1 N1 2.028(8) .
B1 F4 1.329(6) .
B1 F3 1.337(7) .
B1 F1 1.343(6) .
B1 F2 1.346(6) .
F2 Li1 1.814(7) 2_444
N1 C1 1.125(5) .
C1 C2 1.438(7) .
C2 H2A 0.9600 .
C2 H2B 0.9600 .
C2 H2C 0.9600 .
N2 C3 1.119(6) .
C3 C4 1.453(7) .
C4 H4A 0.9600 .
C4 H4B 0.9600 .
C4 H4C 0.9600 .

loop_
_geom_torsion_atom_site_label_1
_geom_torsion_atom_site_label_2
_geom_torsion_atom_site_label_3
_geom_torsion_atom_site_label_4
_geom_torsion
_geom_torsion_site_symmetry_1
_geom_torsion_site_symmetry_4
F4 B1 F1 Li1 -0.6(9) . .
F3 B1 F1 Li1 118.8(7) . .
F2 B1 F1 Li1 -121.4(7) . .
F2 Li1 F1 B1 70.1(8) 2_454 .
N2 Li1 F1 B1 -57.7(8) . .
N1 Li1 F1 B1 -171.0(6) . .
F4 B1 F2 Li1 102.0(16) . 2_444
F3 B1 F2 Li1 -21.8(18) . 2_444
F1 B1 F2 Li1 -137.6(14) . 2_444
F2 Li1 N1 C1 -122.9(17) 2_454 .
F1 Li1 N1 C1 115.8(18) . .
N2 Li1 N1 C1 -5.7(19) . .
Li1 N1 C1 C2 98(72) . .
F2 Li1 N2 C3 133(2) 2_454 .
F1 Li1 N2 C3 -98(2) . .
N1 Li1 N2 C3 17(2) . .
Li1 N2 C3 C4 10(46) . .
